data_8100186
loop_
_publ_author_name
'Kanaras, Christina'
'Westcott, Barry L.'
'Crundwell, Guy'
'Updegraff, III, James B.'
'Zeller, Matthias'
'Hunter, Allen D.'
'Sommerer, Shaun O.'

_publ_section_title
;
Crystal structures of (di-2-pyridyl ketone)zinc dibromide and diiodide, 
Zn(C~11~H~8~N~2~O)X~2~ (X = Br, I)
;
_journal_issue 4
_journal_name_full 'Zeitschrift f\"ur Kristallographie - New Crystal Structures'
_journal_page_first 393
_journal_page_last 394
_journal_volume 219
_journal_year 2004
_chemical_formula_sum 'C11 H8 I2 N2 O Zn'
_chemical_formula_weight 503.36
_chemical_name_common
;
zinc di-2-pyridyl ketone iodide
;
_space_group_IT_number 14
_symmetry_cell_setting monoclinic
_symmetry_space_group_name_Hall '-P 2ybc'
_symmetry_space_group_name_H-M 'P 1 21/c 1'
_cell_angle_alpha 90.00
_cell_angle_beta 103.6490(10)
_cell_angle_gamma 90.00
_cell_formula_units_Z 4
_cell_length_a 12.6266(5)
_cell_length_b 8.3959(3)
_cell_length_c 13.1079(5)
_cell_measurement_temperature 100(2)
_cell_volume 1350.35(9)
_diffrn_ambient_temperature 100(2)
_exptl_crystal_density_diffrn 2.476
_cod_depositor_comments
;
The following automatic conversions were performed:
'_geom_bond_publ_flag' value 'NO' changed to 'no' according to
'/home/saulius/struct/CIF-dictionaries/cif_core.dic' dictionary named
'cif_core.dic' version 2.4.1 from 2010-06-29 (27 times).

Automatic conversion script
Id: cif_fix_enum 1527 2010-12-29 10:47:43Z saulius 
;
_cod_original_sg_symbol_H-M 'P 21/c'
_cod_database_code 8100186

loop_
_symmetry_equiv_pos_as_xyz
'x, y, z'
'-x, y+1/2, -z+1/2'
'-x, -y, -z'
'x, -y-1/2, z-1/2'

loop_
_atom_site_label
_atom_site_type_symbol
_atom_site_fract_x
_atom_site_fract_y
_atom_site_fract_z
_atom_site_U_iso_or_equiv
_atom_site_adp_type
_atom_site_occupancy
_atom_site_symmetry_multiplicity
_atom_site_Wyckoff_symbol
_atom_site_calc_flag
_atom_site_refinement_flags
_atom_site_disorder_assembly
_atom_site_disorder_group
Zn1 Zn 0.74326(3) 0.30451(5) 0.36113(3) 0.01915(11) Uani 1 4 e d . . .
I1 I 0.643181(17) 0.04221(3) 0.355909(18) 0.02146(8) Uani 1 4 e d . . .
I2 I 0.751373(19) 0.41533(3) 0.181841(18) 0.02323(8) Uani 1 4 e d . . .
O1 O 0.8764(2) 0.5076(4) 0.6932(2) 0.0284(6) Uani 1 4 e d . . .
N1 N 0.6881(2) 0.4783(3) 0.4438(2) 0.0195(6) Uani 1 4 e d . . .
N2 N 0.8935(2) 0.2946(3) 0.4618(2) 0.0195(6) Uani 1 4 e d . . .
C1 C 0.5935(3) 0.5453(4) 0.3941(3) 0.0237(7) Uani 1 4 e d . . .
H1B H 0.5601 0.5105 0.3250 0.028 Uiso 1 4 e calc R . .
C2 C 0.5428(3) 0.6623(5) 0.4388(3) 0.0267(8) Uani 1 4 e d . . .
H2B H 0.4755 0.7064 0.4016 0.032 Uiso 1 4 e calc R . .
C3 C 0.5919(3) 0.7145(5) 0.5392(3) 0.0278(8) Uani 1 4 e d . . .
H3B H 0.5595 0.7966 0.5715 0.033 Uiso 1 4 e calc R . .
C4 C 0.6881(3) 0.6454(5) 0.5912(3) 0.0239(7) Uani 1 4 e d . . .
H4B H 0.7222 0.6776 0.6607 0.029 Uiso 1 4 e calc R . .
C5 C 0.7356(3) 0.5278(4) 0.5415(3) 0.0190(7) Uani 1 4 e d . . .
C6 C 0.8448(3) 0.4643(4) 0.6030(3) 0.0208(7) Uani 1 4 e d . . .
C7 C 0.9212(3) 0.3598(4) 0.5588(3) 0.0200(7) Uani 1 4 e d . . .
C8 C 1.0240(3) 0.3374(5) 0.6240(3) 0.0243(7) Uani 1 4 e d . . .
H8B H 1.0424 0.3842 0.6919 0.029 Uiso 1 4 e calc R . .
C9 C 1.1000(3) 0.2455(5) 0.5886(3) 0.0257(8) Uani 1 4 e d . . .
H9B H 1.1707 0.2289 0.6320 0.031 Uiso 1 4 e calc R . .
C10 C 1.0713(3) 0.1789(5) 0.4896(3) 0.0252(8) Uani 1 4 e d . . .
H10B H 1.1216 0.1156 0.4638 0.030 Uiso 1 4 e calc R . .
C11 C 0.9671(3) 0.2065(4) 0.4286(3) 0.0226(7) Uani 1 4 e d . . .
H11B H 0.9472 0.1611 0.3603 0.027 Uiso 1 4 e calc R . .

loop_
_atom_site_aniso_label
_atom_site_aniso_U_11
_atom_site_aniso_U_22
_atom_site_aniso_U_33
_atom_site_aniso_U_23
_atom_site_aniso_U_13
_atom_site_aniso_U_12
Zn1 0.0172(2) 0.0199(2) 0.0195(2) -0.00048(15) 0.00279(16) 0.00067(14)
I1 0.01854(13) 0.02136(13) 0.02400(14) -0.00020(8) 0.00408(9) -0.00146(8)
I2 0.02569(14) 0.02288(14) 0.02113(14) 0.00248(8) 0.00552(10) -0.00110(9)
O1 0.0259(13) 0.0343(15) 0.0230(14) -0.0042(12) 0.0020(11) 0.0029(12)
N1 0.0177(14) 0.0156(14) 0.0256(15) 0.0016(11) 0.0057(12) 0.0005(11)
N2 0.0168(13) 0.0175(14) 0.0235(15) 0.0024(11) 0.0034(11) -0.0015(11)
C1 0.0187(17) 0.0239(18) 0.0274(19) 0.0012(14) 0.0032(15) -0.0003(13)
C2 0.0199(17) 0.0218(17) 0.039(2) 0.0069(16) 0.0080(15) 0.0044(14)
C3 0.0272(19) 0.0206(18) 0.039(2) 0.0008(16) 0.0150(17) 0.0014(14)
C4 0.0247(18) 0.0228(18) 0.0276(19) -0.0036(14) 0.0131(15) -0.0019(14)
C5 0.0173(15) 0.0183(17) 0.0229(17) 0.0011(13) 0.0080(13) -0.0027(12)
C6 0.0190(16) 0.0213(18) 0.0222(18) 0.0013(13) 0.0050(14) -0.0012(13)
C7 0.0184(16) 0.0170(16) 0.0259(18) 0.0044(13) 0.0079(14) -0.0022(13)
C8 0.0194(16) 0.0288(19) 0.0230(18) 0.0031(15) 0.0019(14) -0.0036(14)
C9 0.0150(16) 0.032(2) 0.0286(19) 0.0068(16) 0.0029(14) 0.0017(14)
C10 0.0181(16) 0.0233(18) 0.036(2) 0.0040(15) 0.0102(15) 0.0025(14)
C11 0.0212(17) 0.0234(18) 0.0232(18) 0.0009(14) 0.0049(14) -0.0005(13)

loop_
_geom_bond_atom_site_label_1
_geom_bond_atom_site_label_2
_geom_bond_distance
_geom_bond_site_symmetry_2
_geom_bond_publ_flag
I1 Zn1 2.5319(5) . no
Zn1 N1 2.036(3) . no
Zn1 N2 2.041(3) . no
Zn1 I2 2.5520(5) . no
C11 N2 1.338(5) . no
C11 C10 1.388(5) . no
C11 H11B 0.9500 . no
O1 C6 1.211(5) . no
N2 C7 1.351(5) . no
N1 C1 1.342(5) . no
N1 C5 1.346(5) . no
C10 C9 1.381(6) . no
C10 H10B 0.9500 . no
C9 C8 1.393(5) . no
C9 H9B 0.9500 . no
C8 C7 1.388(5) . no
C8 H8B 0.9500 . no
C7 C6 1.517(5) . no
C6 C5 1.521(5) . no
C5 C4 1.393(5) . no
C4 C3 1.374(5) . no
C4 H4B 0.9500 . no
C3 C2 1.387(6) . no
C3 H3B 0.9500 . no
C2 C1 1.377(5) . no
C2 H2B 0.9500 . no
C1 H1B 0.9500 . no
